data_7211193
loop_
_publ_author_name
'Li, Li'
'Zhu, Lu'
'Yue, Zhong-Cheng'
'Zhang, Wen-Li'
'Zhang, Bing'
'Niu, Yun-Yin'
'Hou, Hong-Wei'

_publ_section_title
;
 Three unprecedent polycational templated cuprous thiocyanate networks:
 synthesis, structure, and properties
;
_journal_issue 42
_journal_name_full CrystEngComm
_journal_page_first 8395
_journal_paper_doi 10.1039/c3ce41430b
_journal_volume 15
_journal_year 2013
_chemical_formula_sum 'C76 H60 Cu8 N24 O0 S16'
_chemical_formula_weight 2330.76
_chemical_name_systematic
;
?
;
_space_group_IT_number 61
_symmetry_cell_setting orthorhombic
_symmetry_space_group_name_Hall '-P 2ac 2ab'
_symmetry_space_group_name_H-M 'P b c a'
_atom_sites_solution_hydrogens geom
_atom_sites_solution_primary direct
_atom_sites_solution_secondary difmap
_audit_creation_method SHELXL-97
_cell_angle_alpha 90.00
_cell_angle_beta 90.00
_cell_angle_gamma 90.00
_cell_formula_units_Z 2
_cell_length_a 9.190(4)
_cell_length_b 20.588(9)
_cell_length_c 24.602(11)
_cell_measurement_reflns_used 1124
_cell_measurement_temperature 293(2)
_cell_measurement_theta_max 18.67
_cell_measurement_theta_min 2.58
_cell_volume 4655(4)
_computing_cell_refinement 'Bruker SMART'
_computing_data_collection 'Bruker SMART'
_computing_data_reduction 'Bruker SHELXTL'
_computing_molecular_graphics 'Bruker SHELXTL'
_computing_publication_material 'Bruker SHELXTL'
_computing_structure_refinement 'SHELXL-97 (Sheldrick, 1997)'
_computing_structure_solution 'SHELXS-97 (Sheldrick, 1990)'
_diffrn_ambient_temperature 293(2)
_diffrn_measured_fraction_theta_full 1.000
_diffrn_measured_fraction_theta_max 1.000
_diffrn_measurement_device_type 'CCD area detector'
_diffrn_measurement_method 'phi and omega scans'
_diffrn_radiation_monochromator graphite
_diffrn_radiation_source 'fine-focus sealed tube'
_diffrn_radiation_type MoK\a
_diffrn_radiation_wavelength 0.71073
_diffrn_reflns_av_R_equivalents 0.1739
_diffrn_reflns_av_sigmaI/netI 0.1213
_diffrn_reflns_limit_h_max 10
_diffrn_reflns_limit_h_min -10
_diffrn_reflns_limit_k_max 24
_diffrn_reflns_limit_k_min -16
_diffrn_reflns_limit_l_max 29
_diffrn_reflns_limit_l_min -29
_diffrn_reflns_number 24787
_diffrn_reflns_theta_full 25.01
_diffrn_reflns_theta_max 25.01
_diffrn_reflns_theta_min 1.66
_exptl_absorpt_coefficient_mu 2.206
_exptl_absorpt_correction_T_max 0.6667
_exptl_absorpt_correction_T_min 0.6545
_exptl_absorpt_correction_type multi-scan
_exptl_absorpt_process_details sadabs
_exptl_crystal_density_diffrn 1.663
_exptl_crystal_density_method 'not measured'
_exptl_crystal_F_000 2344
_exptl_crystal_size_max 0.21
_exptl_crystal_size_mid 0.20
_exptl_crystal_size_min 0.20
_refine_diff_density_max 0.505
_refine_diff_density_min -0.610
_refine_diff_density_rms 0.089
_refine_ls_extinction_method none
_refine_ls_goodness_of_fit_ref 1.005
_refine_ls_hydrogen_treatment constr
_refine_ls_matrix_type full
_refine_ls_number_parameters 280
_refine_ls_number_reflns 4096
_refine_ls_number_restraints 0
_refine_ls_restrained_S_all 1.005
_refine_ls_R_factor_all 0.1654
_refine_ls_R_factor_gt 0.0593
_refine_ls_shift/su_max 0.001
_refine_ls_shift/su_mean 0.000
_refine_ls_structure_factor_coef Fsqd
_refine_ls_weighting_details 'calc w=1/[\s^2^(Fo^2^)+(0.0383P)^2^+0.9548P] where P=(Fo^2^+2Fc^2^)/3'
_refine_ls_weighting_scheme calc
_refine_ls_wR_factor_gt 0.0912
_refine_ls_wR_factor_ref 0.1229
_reflns_number_gt 1871
_reflns_number_total 4096
_reflns_threshold_expression >2sigma(I)
_cod_data_source_file c3ce41430b.txt
_cod_data_source_block 1
_cod_depositor_comments
;
The following automatic conversions were performed:

'_symmetry_cell_setting' value 'Orthorhombic' changed to
'orthorhombic' according to
/home/saulius/struct/CIF-dictionaries/cif_core.dic dictionary named
'cif_core.dic' version 2.4.2 from 2011-04-26.

Automatic conversion script
Id: cif_fix_values 1891 2012-01-12 08:04:46Z andrius 
;
_cod_original_sg_symbol_H-M Pbca
_cod_database_code 7211193

loop_
_symmetry_equiv_pos_as_xyz
'x, y, z'
'-x+1/2, -y, z+1/2'
'x+1/2, -y+1/2, -z'
'-x, y+1/2, -z+1/2'
'-x, -y, -z'
'x-1/2, y, -z-1/2'
'-x-1/2, y-1/2, z'
'x, -y-1/2, z-1/2'

loop_
_atom_site_label
_atom_site_type_symbol
_atom_site_fract_x
_atom_site_fract_y
_atom_site_fract_z
_atom_site_U_iso_or_equiv
_atom_site_adp_type
_atom_site_occupancy
_atom_site_symmetry_multiplicity
_atom_site_calc_flag
_atom_site_refinement_flags
Cu1 Cu 0.18064(10) 1.06317(4) 0.17078(4) 0.0475(3) Uani 1 1 d .
Cu2 Cu 0.23095(12) 0.81589(5) 0.07888(4) 0.0641(4) Uani 1 1 d .
N1 N 0.2290(6) 1.1572(3) 0.1714(3) 0.0473(17) Uani 1 1 d .
N2 N 0.2177(7) 0.9102(3) 0.0693(3) 0.057(2) Uani 1 1 d .
N3 N 0.3599(7) 0.7632(3) 0.0335(3) 0.061(2) Uani 1 1 d .
N4 N 0.3026(6) 0.3871(3) 0.4051(2) 0.0329(15) Uani 1 1 d .
N5 N 0.6133(6) 0.3717(2) 0.6008(2) 0.0285(14) Uani 1 1 d .
N6 N 0.0354(7) 1.0427(3) 0.2274(3) 0.0559(19) Uani 1 1 d .
S1 S 0.1109(2) 1.03692(9) 0.07875(8) 0.0449(5) Uani 1 1 d .
S2 S 0.2627(3) 1.29221(10) 0.17163(8) 0.0637(7) Uani 1 1 d .
S3 S -0.0273(3) 0.78566(11) 0.06301(11) 0.0789(8) Uani 1 1 d .
S6 S 0.3826(2) 0.99255(10) 0.18312(8) 0.0484(6) Uani 1 1 d .
C1 C 0.1769(8) 0.9626(4) 0.0734(3) 0.0391(19) Uani 1 1 d .
C2 C 0.2436(7) 1.2129(4) 0.1706(3) 0.041(2) Uani 1 1 d .
C3 C 0.4713(8) 1.0226(3) 0.2363(3) 0.041(2) Uani 1 1 d .
C4 C -0.0891(8) 0.7573(4) 0.0047(4) 0.046(2) Uani 1 1 d .
C5 C 0.3887(8) 0.3582(4) 0.3680(3) 0.051(2) Uani 1 1 d .
H5 H 0.4759 0.3387 0.3782 0.061 Uiso 1 1 calc R
C6 C 0.3433(10) 0.3583(4) 0.3143(3) 0.062(3) Uani 1 1 d .
H6 H 0.3993 0.3380 0.2878 0.074 Uiso 1 1 calc R
C7 C 0.2178(11) 0.3881(4) 0.3004(4) 0.069(3) Uani 1 1 d .
H7 H 0.1872 0.3877 0.2644 0.083 Uiso 1 1 calc R
C8 C 0.1358(9) 0.4186(4) 0.3385(4) 0.068(3) Uani 1 1 d .
H8 H 0.0511 0.4404 0.3287 0.081 Uiso 1 1 calc R
C9 C 0.1794(8) 0.4170(3) 0.3910(3) 0.044(2) Uani 1 1 d .
H9 H 0.1229 0.4369 0.4176 0.053 Uiso 1 1 calc R
C10 C 0.7373(9) 0.3628(3) 0.5730(3) 0.044(2) Uani 1 1 d .
H10 H 0.7405 0.3702 0.5357 0.053 Uiso 1 1 calc R
C11 C 0.8587(8) 0.3427(4) 0.6002(4) 0.050(2) Uani 1 1 d .
H11 H 0.9446 0.3350 0.5813 0.060 Uiso 1 1 calc R
C12 C 0.8542(9) 0.3339(4) 0.6553(4) 0.066(3) Uani 1 1 d .
H12 H 0.9374 0.3213 0.6740 0.079 Uiso 1 1 calc R
C13 C 0.7271(10) 0.3437(4) 0.6824(3) 0.069(3) Uani 1 1 d .
H13 H 0.7232 0.3378 0.7199 0.083 Uiso 1 1 calc R
C14 C 0.6049(8) 0.3621(3) 0.6546(3) 0.043(2) Uani 1 1 d .
H14 H 0.5172 0.3680 0.6728 0.051 Uiso 1 1 calc R
C15 C 0.4764(7) 0.3885(3) 0.5713(3) 0.0370(19) Uani 1 1 d .
H15A H 0.4014 0.3983 0.5978 0.044 Uiso 1 1 calc R
H15B H 0.4447 0.3508 0.5508 0.044 Uiso 1 1 calc R
C16 C 0.4914(7) 0.4455(3) 0.5329(3) 0.0283(17) Uani 1 1 d .
C17 C 0.5618(7) 0.5006(3) 0.5505(3) 0.0351(18) Uani 1 1 d .
H17 H 0.6030 0.5010 0.5850 0.042 Uiso 1 1 calc R
C18 C 0.4273(7) 0.4447(3) 0.4817(3) 0.0309(17) Uani 1 1 d .
C19 C 0.3457(8) 0.3849(3) 0.4628(3) 0.047(2) Uani 1 1 d .
H19A H 0.4066 0.3470 0.4686 0.056 Uiso 1 1 calc R
H19B H 0.2590 0.3798 0.4849 0.056 Uiso 1 1 calc R

loop_
_atom_site_aniso_label
_atom_site_aniso_U_11
_atom_site_aniso_U_22
_atom_site_aniso_U_33
_atom_site_aniso_U_23
_atom_site_aniso_U_13
_atom_site_aniso_U_12
Cu1 0.0482(6) 0.0448(6) 0.0494(6) -0.0004(5) 0.0056(5) -0.0039(5)
Cu2 0.0848(9) 0.0470(7) 0.0603(7) 0.0041(6) 0.0095(7) 0.0123(6)
N1 0.050(4) 0.044(4) 0.048(4) -0.003(4) 0.005(4) 0.002(3)
N2 0.067(5) 0.036(4) 0.066(5) -0.002(4) -0.003(4) -0.007(4)
N3 0.055(5) 0.058(5) 0.069(6) -0.002(4) 0.008(4) 0.011(4)
N4 0.040(4) 0.027(4) 0.032(4) 0.000(3) -0.009(3) -0.001(3)
N5 0.032(4) 0.026(3) 0.028(4) 0.002(3) -0.003(3) 0.002(3)
N6 0.056(5) 0.062(5) 0.050(4) -0.003(4) 0.019(4) -0.010(4)
S1 0.0465(12) 0.0424(13) 0.0457(12) -0.0016(10) -0.0063(11) 0.0029(10)
S2 0.1070(19) 0.0391(14) 0.0451(13) -0.0075(10) 0.0030(14) -0.0086(12)
S3 0.0600(17) 0.0680(18) 0.109(2) -0.0357(15) -0.0205(15) 0.0033(13)
S6 0.0565(14) 0.0475(14) 0.0412(12) -0.0038(10) -0.0127(11) 0.0094(10)
C1 0.033(5) 0.045(5) 0.039(5) -0.003(4) 0.004(4) -0.012(4)
C2 0.037(5) 0.061(6) 0.027(4) -0.002(5) 0.005(4) 0.000(4)
C3 0.040(5) 0.034(5) 0.050(6) 0.014(4) -0.002(4) 0.005(4)
C4 0.029(5) 0.025(5) 0.084(7) 0.004(4) -0.002(5) 0.002(4)
C5 0.036(5) 0.057(6) 0.060(6) -0.008(5) -0.007(5) 0.006(4)
C6 0.067(7) 0.065(7) 0.054(6) -0.021(5) 0.017(5) -0.002(5)
C7 0.089(8) 0.072(7) 0.047(6) 0.003(5) -0.025(6) 0.004(6)
C8 0.057(6) 0.068(7) 0.079(7) 0.012(6) -0.030(6) 0.010(5)
C9 0.044(5) 0.042(5) 0.047(5) 0.002(4) -0.002(4) 0.014(4)
C10 0.050(6) 0.045(5) 0.038(5) -0.011(4) 0.017(5) -0.007(4)
C11 0.025(5) 0.045(5) 0.079(7) -0.015(5) 0.009(5) -0.002(4)
C12 0.049(6) 0.065(7) 0.084(8) 0.011(5) -0.033(5) 0.006(5)
C13 0.060(6) 0.108(8) 0.039(5) 0.011(5) -0.013(5) 0.010(6)
C14 0.048(5) 0.053(5) 0.028(5) 0.008(4) 0.004(4) 0.002(4)
C15 0.031(5) 0.038(5) 0.041(5) 0.006(4) -0.006(4) -0.005(3)
C16 0.024(4) 0.029(5) 0.032(4) 0.004(3) 0.006(3) 0.004(3)
C17 0.045(5) 0.035(5) 0.025(4) -0.005(4) 0.002(4) 0.002(4)
C18 0.030(4) 0.028(5) 0.034(4) -0.002(4) -0.002(3) -0.005(3)
C19 0.062(6) 0.040(5) 0.038(5) 0.004(4) -0.013(4) -0.005(4)

loop_
_atom_type_symbol
_atom_type_description
_atom_type_scat_dispersion_real
_atom_type_scat_dispersion_imag
_atom_type_scat_source
C C 0.0033 0.0016 'International Tables Vol C Tables 4.2.6.8 and 6.1.1.4'
H H 0.0000 0.0000 'International Tables Vol C Tables 4.2.6.8 and 6.1.1.4'
Cu Cu 0.3201 1.2651 'International Tables Vol C Tables 4.2.6.8 and 6.1.1.4'
N N 0.0061 0.0033 'International Tables Vol C Tables 4.2.6.8 and 6.1.1.4'
O O 0.0106 0.0060 'International Tables Vol C Tables 4.2.6.8 and 6.1.1.4'
S S 0.1246 0.1234 'International Tables Vol C Tables 4.2.6.8 and 6.1.1.4'

loop_
_geom_angle_atom_site_label_1
_geom_angle_atom_site_label_2
_geom_angle_atom_site_label_3
_geom_angle
_geom_angle_site_symmetry_1
_geom_angle_site_symmetry_3
N6 Cu1 N1 110.7(3) . .
N6 Cu1 S6 107.9(2) . .
N1 Cu1 S6 114.86(18) . .
N6 Cu1 S1 115.7(2) . .
N1 Cu1 S1 106.56(19) . .
S6 Cu1 S1 100.96(7) . .
N3 Cu2 N2 121.2(3) . .
N3 Cu2 S2 115.3(2) . 7_655
N2 Cu2 S2 109.0(2) . 7_655
N3 Cu2 S3 110.5(2) . .
N2 Cu2 S3 99.8(2) . .
S2 Cu2 S3 97.19(9) 7_655 .
C2 N1 Cu1 173.6(6) . .
C1 N2 Cu2 160.3(7) . .
C4 N3 Cu2 158.7(7) 3_565 .
C9 N4 C5 121.8(6) . .
C9 N4 C19 119.5(6) . .
C5 N4 C19 118.8(6) . .
C10 N5 C14 122.1(6) . .
C10 N5 C15 120.0(6) . .
C14 N5 C15 117.7(6) . .
C3 N6 Cu1 166.7(7) 6_556 .
C1 S1 Cu1 100.6(3) . .
C2 S2 Cu2 101.3(3) . 7_665
C4 S3 Cu2 123.7(3) . .
C3 S6 Cu1 104.8(3) . .
N2 C1 S1 177.5(7) . .
N1 C2 S2 178.1(7) . .
N6 C3 S6 178.5(8) 6_656 .
N3 C4 S3 175.3(8) 3_465 .
N4 C5 C6 118.0(7) . .
N4 C5 H5 121.0 . .
C6 C5 H5 121.0 . .
C7 C6 C5 119.9(8) . .
C7 C6 H6 120.0 . .
C5 C6 H6 120.0 . .
C6 C7 C8 120.7(8) . .
C6 C7 H7 119.6 . .
C8 C7 H7 119.6 . .
C9 C8 C7 118.9(8) . .
C9 C8 H8 120.5 . .
C7 C8 H8 120.5 . .
N4 C9 C8 120.7(7) . .
N4 C9 H9 119.7 . .
C8 C9 H9 119.7 . .
N5 C10 C11 119.1(7) . .
N5 C10 H10 120.4 . .
C11 C10 H10 120.4 . .
C10 C11 C12 120.1(7) . .
C10 C11 H11 120.0 . .
C12 C11 H11 120.0 . .
C13 C12 C11 119.5(8) . .
C13 C12 H12 120.2 . .
C11 C12 H12 120.2 . .
C12 C13 C14 120.0(8) . .
C12 C13 H13 120.0 . .
C14 C13 H13 120.0 . .
N5 C14 C13 119.1(7) . .
N5 C14 H14 120.4 . .
C13 C14 H14 120.4 . .
N5 C15 C16 114.0(5) . .
N5 C15 H15A 108.8 . .
C16 C15 H15A 108.8 . .
N5 C15 H15B 108.8 . .
C16 C15 H15B 108.8 . .
H15A C15 H15B 107.7 . .
C17 C16 C18 119.6(6) . .
C17 C16 C15 119.0(6) . .
C18 C16 C15 121.2(6) . .
C16 C17 C18 121.7(6) . 5_666
C16 C17 H17 119.2 . .
C18 C17 H17 119.2 5_666 .
C17 C18 C16 118.7(6) 5_666 .
C17 C18 C19 121.5(6) 5_666 .
C16 C18 C19 119.8(6) . .
N4 C19 C18 113.8(5) . .
N4 C19 H19A 108.8 . .
C18 C19 H19A 108.8 . .
N4 C19 H19B 108.8 . .
C18 C19 H19B 108.8 . .
H19A C19 H19B 107.7 . .

loop_
_geom_bond_atom_site_label_1
_geom_bond_atom_site_label_2
_geom_bond_distance
_geom_bond_site_symmetry_2
Cu1 N6 1.975(6) .
Cu1 N1 1.986(7) .
Cu1 S6 2.377(2) .
Cu1 S1 2.414(2) .
Cu2 N3 1.957(7) .
Cu2 N2 1.961(7) .
Cu2 S2 2.334(2) 7_655
Cu2 S3 2.484(3) .
N1 C2 1.155(8) .
N2 C1 1.145(8) .
N3 C4 1.131(9) 3_565
N4 C9 1.335(8) .
N4 C5 1.346(8) .
N4 C19 1.473(8) .
N5 C10 1.341(8) .
N5 C14 1.342(7) .
N5 C15 1.492(7) .
N6 C3 1.147(8) 6_556
S1 C1 1.652(8) .
S2 C2 1.643(9) .
S2 Cu2 2.334(2) 7_665
S3 C4 1.650(9) .
S6 C3 1.661(8) .
C3 N6 1.147(8) 6_656
C4 N3 1.131(9) 3_465
C5 C6 1.387(10) .
C5 H5 0.9300 .
C6 C7 1.350(10) .
C6 H6 0.9300 .
C7 C8 1.357(11) .
C7 H7 0.9300 .
C8 C9 1.354(10) .
C8 H8 0.9300 .
C9 H9 0.9300 .
C10 C11 1.365(9) .
C10 H10 0.9300 .
C11 C12 1.367(10) .
C11 H11 0.9300 .
C12 C13 1.361(10) .
C12 H12 0.9300 .
C13 C14 1.368(9) .
C13 H13 0.9300 .
C14 H14 0.9300 .
C15 C16 1.514(8) .
C15 H15A 0.9700 .
C15 H15B 0.9700 .
C16 C17 1.376(8) .
C16 C18 1.390(8) .
C17 C18 1.381(8) 5_666
C17 H17 0.9300 .
C18 C17 1.381(8) 5_666
C18 C19 1.516(8) .
C19 H19A 0.9700 .
C19 H19B 0.9700 .

loop_
_geom_torsion_atom_site_label_1
_geom_torsion_atom_site_label_2
_geom_torsion_atom_site_label_3
_geom_torsion_atom_site_label_4
_geom_torsion
_geom_torsion_site_symmetry_1
_geom_torsion_site_symmetry_4
N6 Cu1 N1 C2 -62(6) . .
S6 Cu1 N1 C2 176(6) . .
S1 Cu1 N1 C2 65(6) . .
N3 Cu2 N2 C1 169.0(19) . .
S2 Cu2 N2 C1 -53(2) 7_655 .
S3 Cu2 N2 C1 48(2) . .
N2 Cu2 N3 C4 -53(2) . 3_565
S2 Cu2 N3 C4 172.0(19) 7_655 3_565
S3 Cu2 N3 C4 63(2) . 3_565
N1 Cu1 N6 C3 -123(3) . 6_556
S6 Cu1 N6 C3 4(3) . 6_556
S1 Cu1 N6 C3 116(3) . 6_556
N6 Cu1 S1 C1 -91.7(3) . .
N1 Cu1 S1 C1 144.7(3) . .
S6 Cu1 S1 C1 24.4(3) . .
N3 Cu2 S3 C4 -29.6(4) . .
N2 Cu2 S3 C4 99.2(4) . .
S2 Cu2 S3 C4 -150.0(3) 7_655 .
N6 Cu1 S6 C3 -76.0(4) . .
N1 Cu1 S6 C3 48.0(3) . .
S1 Cu1 S6 C3 162.2(3) . .
Cu2 N2 C1 S1 -51(19) . .
Cu1 S1 C1 N2 123(18) . .
Cu1 N1 C2 S2 87(24) . .
Cu2 S2 C2 N1 -164(22) 7_665 .
Cu1 S6 C3 N6 -154(29) . 6_656
Cu2 S3 C4 N3 169(9) . 3_465
C9 N4 C5 C6 -2.1(11) . .
C19 N4 C5 C6 177.3(6) . .
N4 C5 C6 C7 1.4(12) . .
C5 C6 C7 C8 0.7(13) . .
C6 C7 C8 C9 -2.2(13) . .
C5 N4 C9 C8 0.7(11) . .
C19 N4 C9 C8 -178.7(7) . .
C7 C8 C9 N4 1.5(12) . .
C14 N5 C10 C11 0.7(10) . .
C15 N5 C10 C11 -175.1(6) . .
N5 C10 C11 C12 -2.1(11) . .
C10 C11 C12 C13 1.6(12) . .
C11 C12 C13 C14 0.1(13) . .
C10 N5 C14 C13 1.0(10) . .
C15 N5 C14 C13 177.0(6) . .
C12 C13 C14 N5 -1.4(12) . .
C10 N5 C15 C16 -51.4(8) . .
C14 N5 C15 C16 132.5(6) . .
N5 C15 C16 C17 -46.0(8) . .
N5 C15 C16 C18 138.4(6) . .
C18 C16 C17 C18 -1.1(11) . 5_666
C15 C16 C17 C18 -176.8(6) . 5_666
C17 C16 C18 C17 1.0(10) . 5_666
C15 C16 C18 C17 176.7(6) . 5_666
C17 C16 C18 C19 -178.1(6) . .
C15 C16 C18 C19 -2.5(9) . .
C9 N4 C19 C18 -84.7(8) . .
C5 N4 C19 C18 95.9(7) . .
C17 C18 C19 N4 9.5(9) 5_666 .
C16 C18 C19 N4 -171.3(6) . .
